data_7060357
loop_
_publ_author_name
'Yang, Ruoru'
'Li, Bonan'
'Lai, Xiaoyong'
'Yu, Xiaojing'
'Xiao, Boxin'
'Hu, Sumin'
'Pang, Haijun'
'Ma, Huiyuan'
'Wang, Xinming'
'Tan, Lichao'

_publ_section_title
;
 An irregular-octagonal-prism-shaped host--guest supramolecular network
 based on silicotungstate and manganese-complex for light-driven hydrogen
 evolution
;
_journal_issue 8
_journal_name_full 'New Journal of Chemistry'
_journal_page_first 3954
_journal_page_last 3959
_journal_paper_doi 10.1039/D0NJ05245K
_journal_volume 45
_journal_year 2021
_chemical_formula_sum 'C36 H38 Mn2 N30 O44 Si W12'
_chemical_formula_weight 3939.01
_space_group_crystal_system monoclinic
_space_group_IT_number 15
_space_group_name_Hall '-C 2yc'
_space_group_name_H-M_alt 'C 1 2/c 1'
_atom_sites_solution_hydrogens geom
_atom_sites_solution_primary direct
_atom_sites_solution_secondary difmap
_audit_creation_method SHELXL-2014/7
_audit_update_record
;
2020-12-31 deposited with the CCDC.	2021-01-13 downloaded from the CCDC.
;
_cell_angle_alpha 90
_cell_angle_beta 107.037(5)
_cell_angle_gamma 90
_cell_formula_units_Z 4
_cell_length_a 22.256(5)
_cell_length_b 20.132(5)
_cell_length_c 17.579(5)
_cell_measurement_reflns_used 25
_cell_measurement_temperature 293(2)
_cell_measurement_theta_max 28.100
_cell_measurement_theta_min 7.5
_cell_volume 7531(3)
_computing_cell_refinement 'Bruker SMART'
_computing_data_collection 'Bruker SMART'
_computing_data_reduction 'Bruker SMART'
_computing_molecular_graphics 'Bruker SMART'
_computing_publication_material 'Bruker SMART'
_computing_structure_refinement 'SHELXL-2014 (Sheldrick, 2014)'
_computing_structure_solution 'SHELXL-2014 (Sheldrick, 2014)'
_diffrn_ambient_temperature 293(2)
_diffrn_measured_fraction_theta_full 1.000
_diffrn_measured_fraction_theta_max 0.994
_diffrn_measurement_device_type 'CCD area detector'
_diffrn_measurement_method 'phi and omega scans'
_diffrn_radiation_type MoK\a
_diffrn_radiation_wavelength 0.71069
_diffrn_reflns_av_R_equivalents 0.0714
_diffrn_reflns_av_unetI/netI 0.0761
_diffrn_reflns_Laue_measured_fraction_full 1.000
_diffrn_reflns_Laue_measured_fraction_max 0.994
_diffrn_reflns_limit_h_max 28
_diffrn_reflns_limit_h_min -28
_diffrn_reflns_limit_k_max 25
_diffrn_reflns_limit_k_min -20
_diffrn_reflns_limit_l_max 22
_diffrn_reflns_limit_l_min -21
_diffrn_reflns_number 25384
_diffrn_reflns_point_group_measured_fraction_full 1.000
_diffrn_reflns_point_group_measured_fraction_max 0.994
_diffrn_reflns_theta_full 25.240
_diffrn_reflns_theta_max 27.242
_diffrn_reflns_theta_min 1.392
_diffrn_source 'fine-focus sealed tube'
_exptl_absorpt_coefficient_mu 18.696
_exptl_absorpt_correction_T_max 0.154
_exptl_absorpt_correction_T_min 0.078
_exptl_absorpt_correction_type multi-scan
_exptl_crystal_colour yellow
_exptl_crystal_density_diffrn 3.474
_exptl_crystal_description block
_exptl_crystal_F_000 7072.0
_exptl_crystal_size_max 0.180
_exptl_crystal_size_mid 0.120
_exptl_crystal_size_min 0.100
_refine_diff_density_max 1.691
_refine_diff_density_min -1.630
_refine_diff_density_rms 0.306
_refine_ls_extinction_method none
_refine_ls_goodness_of_fit_ref 1.095
_refine_ls_hydrogen_treatment constr
_refine_ls_matrix_type full
_refine_ls_number_parameters 554
_refine_ls_number_reflns 8391
_refine_ls_number_restraints 89
_refine_ls_restrained_S_all 1.106
_refine_ls_R_factor_all 0.1082
_refine_ls_R_factor_gt 0.0556
_refine_ls_shift/su_max 0.001
_refine_ls_shift/su_mean 0.000
_refine_ls_structure_factor_coef Fsqd
_refine_ls_weighting_details 'w=1/[\s^2^(Fo^2^)+(0.0262P)^2^+318.2809P] where P=(Fo^2^+2Fc^2^)/3'
_refine_ls_weighting_scheme calc
_refine_ls_wR_factor_gt 0.1076
_refine_ls_wR_factor_ref 0.1233
_reflns_Friedel_coverage 0.000
_reflns_number_gt 5109
_reflns_number_total 8440
_reflns_threshold_expression 'I > 2\s(I)'
_cod_data_source_file d0nj05245k2.cif
_cod_data_source_block LBN
_cod_depositor_comments
;
The following automatic conversions were performed:

data item '_exptl_absorpt_correction_type' value 'Multi-scan' was
changed to 'multi-scan' in accordance with the
/home/data/users/saulius/crontab/automatic-downloads/rss-feeds/RSC/lib/dictionaries/cif_core.dic
dictionary named 'cif_core.dic' version 2.4.2 last updated on
2011-04-26.

Automatic conversion script
Id: cif_fix_values 7556 2019-12-06 15:28:31Z antanas 

 Adding full bibliography for 7060357.cif.
;
_cod_original_sg_symbol_H-M 'C 2/c'
_cod_database_code 7060357
_shelx_shelxl_version_number 2014/7
_shelx_space_group_comment
;
The symmetry employed for this shelxl refinement is uniquely defined
by the following loop, which should always be used as a source of
symmetry information in preference to the above space-group names.
They are only intended as comments.
;
_shelx_estimated_absorpt_t_min 0.487
_shelx_estimated_absorpt_t_max 0.652

loop_
_space_group_symop_operation_xyz
'x, y, z'
'-x, y, -z+1/2'
'x+1/2, y+1/2, z'
'-x+1/2, y+1/2, -z+1/2'
'-x, -y, -z'
'x, -y, z-1/2'
'-x+1/2, -y+1/2, -z'
'x+1/2, -y+1/2, z-1/2'

loop_
_atom_site_label
_atom_site_type_symbol
_atom_site_fract_x
_atom_site_fract_y
_atom_site_fract_z
_atom_site_U_iso_or_equiv
_atom_site_adp_type
_atom_site_occupancy
_atom_site_site_symmetry_order
_atom_site_calc_flag
_atom_site_refinement_flags_posn
_atom_site_refinement_flags_adp
_atom_site_refinement_flags_occupancy
_atom_site_disorder_assembly
_atom_site_disorder_group
Si1 Si 0.0000 0.3101(3) 0.2500 0.0173(10) Uani 1 2 d S T P . .
W1 W 0.03746(3) 0.39859(4) 0.09578(4) 0.03306(18) Uani 1 1 d . U . . .
W2 W 0.0000 0.13426(5) 0.2500 0.0300(2) Uani 1 2 d S T P . .
W3 W 0.10550(3) 0.30994(4) 0.44420(4) 0.03184(17) Uani 1 1 d . U . . .
W4 W 0.14326(3) 0.39769(4) 0.28986(4) 0.03253(18) Uani 1 1 d . . . . .
W5 W 0.03807(3) 0.22269(4) 0.09654(4) 0.03474(19) Uani 1 1 d . . . . .
W6 W 0.0000 0.48599(5) 0.2500 0.0368(3) Uani 1 2 d S T P . .
W7 W 0.14319(3) 0.22205(4) 0.29050(4) 0.03242(18) Uani 1 1 d . . . . .
Mn1 Mn 0.21557(14) -0.02389(17) 0.36066(19) 0.0524(8) Uani 1 1 d . . . . .
O1 O 0.0551(6) 0.4394(7) 0.0217(8) 0.056(4) Uani 1 1 d . . . . .
O2 O 0.0000 0.5702(9) 0.2500 0.055(5) Uani 1 2 d S T P . .
OW1 O 0.4826(8) 0.1774(10) 0.3761(11) 0.109(7) Uani 1 1 d . . . . .
HW1A H 0.4730 0.2183 0.3725 0.130 Uiso 1 1 d R U . . .
HW1B H 0.5224 0.1746 0.3863 0.130 Uiso 1 1 d R U . . .
O3 O 0.0541(6) 0.1828(7) 0.0215(7) 0.051(3) Uani 1 1 d . . . . .
O4 O 0.2113(6) 0.4380(7) 0.3101(8) 0.061(4) Uani 1 1 d . . . . .
O5 O 0.1551(6) 0.3095(6) 0.5361(7) 0.049(3) Uani 1 1 d . . . . .
OW2 O -0.0667(7) -0.1856(9) 0.3588(9) 0.083(5) Uani 1 1 d . . . . .
HW2A H -0.0367 -0.1592 0.3612 0.100 Uiso 1 1 d R U . . .
HW2B H -0.0872 -0.1711 0.3892 0.100 Uiso 1 1 d R U . . .
O6 O 0.2114(5) 0.1827(7) 0.3109(8) 0.052(3) Uani 1 1 d . . . . .
O7 O 0.0326(9) 0.2438(9) 0.2292(12) 0.021(4) Uani 0.5 1 d . . P . .
O8 O -0.0050(8) 0.3100(9) 0.1558(10) 0.018(4) Uani 0.5 1 d . . P . .
O9 O 0.0598(6) 0.3104(7) 0.0759(9) 0.066(3) Uani 1 1 d . U . . .
O10 O 0.0082(6) 0.4672(7) 0.1488(8) 0.064(3) Uani 1 1 d . U . . .
O11 O 0.0000 0.0502(8) 0.2500 0.053(5) Uani 1 2 d S T P . .
O12 O 0.1411(8) 0.3753(7) 0.3940(9) 0.070(4) Uani 1 1 d . U . . .
O13 O 0.0868(6) 0.1517(9) 0.2931(8) 0.075(5) Uani 1 1 d . . . . .
O14 O 0.1155(6) 0.4026(8) 0.1777(8) 0.073(5) Uani 1 1 d . . . . .
O15 O 0.1703(8) 0.3097(7) 0.2794(8) 0.072(4) Uani 1 1 d . U . . .
O16 O -0.0477(6) 0.3765(6) 0.0444(12) 0.084(6) Uani 1 1 d . . . . .
O17 O -0.0474(6) 0.2452(7) 0.0455(11) 0.075(4) Uani 1 1 d . U . . .
O18 O 0.0865(7) 0.4669(8) 0.2928(8) 0.079(5) Uani 1 1 d . . . . .
O19 O 0.1419(8) 0.2456(7) 0.3951(9) 0.073(4) Uani 1 1 d . U . . .
O20 O 0.0322(8) 0.3754(10) 0.2296(12) 0.023(5) Uani 0.5 1 d . . P . .
O21 O 0.0079(6) 0.1527(8) 0.1492(8) 0.075(5) Uani 1 1 d . . . . .
O22 O 0.0738(9) 0.3100(10) 0.3008(11) 0.024(4) Uani 0.5 1 d . . P . .
O23 O 0.1153(6) 0.2182(9) 0.1783(8) 0.078(5) Uani 1 1 d . . . . .
C1 C 0.1265(9) 0.0180(10) 0.1855(13) 0.049(5) Uani 1 1 d . . . . .
H1A H 0.0947 -0.0048 0.1988 0.059 Uiso 1 1 calc R U . . .
C3 C 0.2122(10) 0.0873(10) 0.1419(14) 0.053(5) Uani 1 1 d . . . . .
H3A H 0.2442 0.1099 0.1287 0.064 Uiso 1 1 calc R U . . .
C5 C 0.2148(10) 0.1025(11) 0.4756(12) 0.054(5) Uani 1 1 d . . . . .
H5A H 0.2539 0.1121 0.4692 0.064 Uiso 1 1 calc R U . . .
C7 C 0.1240(8) 0.0417(10) 0.4477(10) 0.041(5) Uani 1 1 d . . . . .
C9 C 0.1903(10) 0.1413(11) 0.5276(11) 0.054(6) Uani 1 1 d . . . . .
H9A H 0.2155 0.1747 0.5569 0.065 Uiso 1 1 calc R U . . .
N2 N 0.3772(8) 0.0948(9) 0.3427(12) 0.065(6) Uani 1 1 d . . . . .
H2B H 0.4146 0.1110 0.3563 0.078 Uiso 1 1 calc R U . . .
C13 C 0.2238(9) 0.0607(9) 0.2181(12) 0.045(5) Uani 1 1 d . . . . .
C14 C 0.2855(8) 0.0685(10) 0.2806(12) 0.045(5) Uani 1 1 d . . . . .
C15 C 0.0927(8) -0.0160(10) 0.4062(11) 0.044(5) Uani 1 1 d . . . . .
C16 C 0.1026(9) 0.0834(9) 0.4960(11) 0.045(5) Uani 1 1 d . . . . .
H16A H 0.0625 0.0763 0.5006 0.054 Uiso 1 1 calc R U . . .
C17 C 0.1147(10) 0.0456(10) 0.1080(12) 0.053(5) Uani 1 1 d . . . . .
H17A H 0.0760 0.0383 0.0705 0.063 Uiso 1 1 calc R U . . .
N11 N 0.0317(8) -0.0964(9) 0.3682(10) 0.056(5) Uani 1 1 d . . . . .
H11B H 0.0001 -0.1228 0.3600 0.067 Uiso 1 1 calc R U . . .
C11 C 0.3540(9) 0.0562(10) 0.3890(12) 0.048(5) Uani 1 1 d . . . . .
H11A H 0.3754 0.0438 0.4408 0.057 Uiso 1 1 calc R U . . .
N3 N 0.3326(9) 0.1052(9) 0.2693(11) 0.065(5) Uani 1 1 d . . . . .
N5 N 0.1810(7) 0.0532(8) 0.4373(9) 0.046(4) Uani 1 1 d . . . . .
N7 N 0.1203(8) -0.0556(9) 0.3635(10) 0.057(5) Uani 1 1 d . . . . .
N9 N 0.1359(7) 0.1327(8) 0.5361(11) 0.056(5) Uani 1 1 d . . . . .
N10 N 0.2964(8) 0.0382(8) 0.3503(10) 0.050(4) Uani 1 1 d . . . . .
N14 N 0.0386(7) -0.0406(8) 0.4135(10) 0.046(4) Uani 1 1 d . U . . .
N12 N 0.1825(7) 0.0243(7) 0.2394(9) 0.041(4) Uani 1 1 d . . . . .
C18 C 0.0792(9) -0.1057(12) 0.3380(12) 0.062(7) Uani 1 1 d . . . . .
H18A H 0.0834 -0.1405 0.3051 0.075 Uiso 1 1 calc R U . . .
N15 N 0.1574(9) 0.0811(9) 0.0885(12) 0.064(5) Uani 1 1 d . . . . .
N13 N 0.2799(8) -0.0773(11) 0.4681(11) 0.099(7) Uani 1 1 d G U . . .
C6 C 0.3166(10) -0.0469(8) 0.5370(13) 0.121(10) Uani 1 1 d G U . . .
H6A H 0.3119 -0.0018 0.5451 0.145 Uiso 1 1 calc R U . . .
C12 C 0.3605(9) -0.0839(14) 0.5938(10) 0.143(9) Uani 1 1 d G U . . .
H12A H 0.3851 -0.0635 0.6399 0.171 Uiso 1 1 calc R U . . .
N8 N 0.3676(9) -0.1513(13) 0.5816(13) 0.158(9) Uiso 1 1 d G U . . .
C2 C 0.3308(12) -0.1817(8) 0.5127(17) 0.170(11) Uiso 1 1 d G U . . .
H2A H 0.3356 -0.2268 0.5046 0.204 Uiso 1 1 calc R U . . .
C4 C 0.2870(10) -0.1448(11) 0.4559(12) 0.144(14) Uani 1 1 d G U . . .
N1 N 0.2300(9) -0.1281(8) 0.3231(13) 0.088(7) Uani 1 1 d G . . . .
C8 C 0.2669(9) -0.1696(11) 0.3877(11) 0.112(11) Uani 1 1 d G U . . .
N6 N 0.2563(9) -0.2386(10) 0.3629(13) 0.121(7) Uani 1 1 d G U . . .
N4 N 0.2128(10) -0.2398(9) 0.2830(13) 0.125(7) Uani 1 1 d G U . . .
H4A H 0.1991 -0.2747 0.2552 0.150 Uiso 1 1 calc R U . . .
C10 C 0.1966(9) -0.1715(10) 0.2584(12) 0.127(8) Uani 1 1 d G U . . .
H10A H 0.1696 -0.1580 0.2098 0.153 Uiso 1 1 calc R U . . .

loop_
_atom_site_aniso_label
_atom_site_aniso_U_11
_atom_site_aniso_U_22
_atom_site_aniso_U_33
_atom_site_aniso_U_23
_atom_site_aniso_U_13
_atom_site_aniso_U_12
Si1 0.019(2) 0.016(3) 0.019(3) 0.000 0.008(2) 0.000
W1 0.0340(4) 0.0352(4) 0.0326(4) 0.0108(3) 0.0139(3) -0.0014(3)
W2 0.0377(5) 0.0199(5) 0.0299(6) 0.000 0.0058(4) 0.000
W3 0.0344(3) 0.0300(4) 0.0238(3) -0.0015(3) -0.0030(3) 0.0000(3)
W4 0.0249(3) 0.0341(4) 0.0376(4) -0.0047(3) 0.0077(3) -0.0090(3)
W5 0.0371(4) 0.0393(4) 0.0317(4) -0.0134(3) 0.0162(3) -0.0030(3)
W6 0.0501(6) 0.0193(5) 0.0357(6) 0.000 0.0041(5) 0.000
W7 0.0275(3) 0.0406(4) 0.0299(4) 0.0038(3) 0.0095(3) 0.0122(3)
Mn1 0.0461(16) 0.070(2) 0.0435(19) 0.0000(16) 0.0176(15) 0.0052(16)
O1 0.045(7) 0.079(10) 0.047(8) 0.028(8) 0.021(6) 0.015(7)
O2 0.065(12) 0.033(11) 0.054(13) 0.000 -0.001(10) 0.000
OW1 0.067(11) 0.151(19) 0.104(15) -0.002(14) 0.018(11) -0.007(12)
O3 0.052(7) 0.060(9) 0.046(8) -0.017(7) 0.021(6) -0.009(7)
O4 0.046(7) 0.087(11) 0.054(9) -0.014(8) 0.023(7) -0.037(8)
O5 0.055(7) 0.036(7) 0.039(7) -0.007(6) -0.014(6) 0.003(7)
OW2 0.060(9) 0.111(14) 0.081(12) -0.018(11) 0.022(9) -0.029(10)
O6 0.035(6) 0.056(9) 0.068(9) 0.024(8) 0.021(6) 0.019(6)
O7 0.025(10) 0.017(11) 0.024(12) 0.000(9) 0.011(9) 0.001(9)
O8 0.025(9) 0.011(9) 0.016(9) -0.006(9) 0.002(8) -0.001(9)
O9 0.041(6) 0.038(6) 0.107(8) 0.005(6) 0.003(6) -0.004(5)
O10 0.053(6) 0.077(7) 0.048(7) -0.016(6) -0.006(6) 0.030(6)
O11 0.079(13) 0.012(9) 0.052(12) 0.000 -0.004(10) 0.000
O12 0.104(8) 0.051(7) 0.070(8) 0.009(6) 0.050(7) 0.006(6)
O13 0.034(7) 0.149(15) 0.033(8) 0.012(8) -0.003(6) -0.041(8)
O14 0.058(8) 0.112(13) 0.036(9) -0.027(8) -0.007(7) 0.040(9)
O15 0.115(9) 0.061(7) 0.056(7) -0.002(6) 0.047(7) 0.002(7)
O16 0.028(7) 0.026(8) 0.186(19) -0.014(9) 0.012(9) -0.003(6)
O17 0.047(7) 0.052(7) 0.115(9) 0.002(7) 0.010(7) 0.004(6)
O18 0.066(9) 0.118(14) 0.037(9) -0.028(8) -0.007(7) 0.051(9)
O19 0.123(9) 0.050(7) 0.061(8) 0.004(6) 0.051(7) -0.007(7)
O20 0.015(9) 0.023(12) 0.027(12) -0.005(9) 0.001(9) 0.006(8)
O21 0.041(7) 0.134(14) 0.039(9) 0.022(9) -0.006(6) -0.040(9)
O22 0.033(10) 0.018(10) 0.018(10) -0.006(9) 0.004(8) -0.012(10)
O23 0.048(8) 0.143(15) 0.033(8) 0.016(8) -0.003(6) -0.059(9)
C1 0.038(10) 0.053(13) 0.060(14) -0.019(11) 0.021(10) 0.005(9)
C3 0.051(12) 0.048(13) 0.067(16) -0.008(11) 0.029(12) 0.000(10)
C5 0.056(13) 0.067(15) 0.035(12) 0.000(10) 0.009(10) 0.006(11)
C7 0.043(10) 0.055(13) 0.022(9) 0.004(8) 0.006(8) 0.016(9)
C9 0.063(13) 0.060(14) 0.029(11) 0.001(9) -0.003(10) 0.022(11)
N2 0.038(9) 0.064(13) 0.086(16) -0.027(11) 0.007(10) -0.001(9)
C13 0.055(11) 0.042(12) 0.048(12) -0.001(9) 0.031(10) 0.016(10)
C14 0.041(10) 0.048(12) 0.046(12) -0.019(10) 0.014(9) 0.006(9)
C15 0.036(10) 0.067(14) 0.032(10) 0.026(10) 0.014(8) 0.004(9)
C16 0.049(11) 0.041(12) 0.046(12) 0.007(9) 0.014(9) 0.004(9)
C17 0.056(12) 0.046(13) 0.047(13) -0.007(10) 0.000(10) 0.009(10)
N11 0.053(10) 0.064(12) 0.048(11) 0.001(9) 0.009(9) -0.024(9)
C11 0.041(10) 0.053(14) 0.042(12) -0.013(10) 0.000(9) 0.013(10)
N3 0.064(12) 0.079(14) 0.049(12) -0.025(10) 0.012(10) 0.000(10)
N5 0.043(9) 0.060(11) 0.036(9) 0.007(8) 0.011(7) 0.010(8)
N7 0.052(10) 0.066(13) 0.050(11) -0.018(9) 0.010(9) 0.001(9)
N9 0.033(8) 0.048(11) 0.086(14) 0.000(10) 0.017(9) 0.008(8)
N10 0.053(10) 0.046(10) 0.051(11) -0.018(8) 0.017(9) -0.014(8)
N14 0.041(7) 0.044(7) 0.050(8) 0.011(6) 0.008(6) 0.002(6)
N12 0.040(8) 0.047(10) 0.037(9) -0.016(7) 0.013(7) 0.005(7)
C18 0.042(11) 0.11(2) 0.038(13) -0.021(12) 0.013(10) 0.012(12)
N15 0.075(13) 0.049(12) 0.074(14) 0.004(10) 0.033(12) 0.014(10)
N13 0.110(11) 0.101(11) 0.091(10) 0.000(8) 0.036(8) -0.002(8)
C6 0.16(3) 0.14(3) 0.09(2) -0.019(16) 0.076(16) -0.020(19)
C12 0.147(12) 0.147(13) 0.143(12) -0.012(10) 0.056(10) 0.010(10)
C4 0.143(16) 0.149(16) 0.140(16) 0.014(10) 0.044(10) 0.001(10)
N1 0.071(13) 0.096(17) 0.12(2) -0.027(15) 0.059(14) -0.003(12)
C8 0.113(13) 0.116(14) 0.108(13) 0.005(9) 0.036(9) -0.006(9)
N6 0.118(12) 0.121(12) 0.132(13) 0.008(11) 0.051(11) 0.026(11)
N4 0.123(10) 0.126(10) 0.132(10) -0.004(8) 0.044(8) 0.016(8)
C10 0.117(12) 0.137(13) 0.133(13) -0.006(12) 0.044(11) 0.023(12)

loop_
_atom_type_symbol
_atom_type_description
_atom_type_scat_dispersion_real
_atom_type_scat_dispersion_imag
_atom_type_scat_source
C C 0.0033 0.0016 'International Tables Vol C Tables 4.2.6.8 and 6.1.1.4'
H H 0.0000 0.0000 'International Tables Vol C Tables 4.2.6.8 and 6.1.1.4'
N N 0.0061 0.0033 'International Tables Vol C Tables 4.2.6.8 and 6.1.1.4'
O O 0.0106 0.0060 'International Tables Vol C Tables 4.2.6.8 and 6.1.1.4'
Si Si 0.0817 0.0704 'International Tables Vol C Tables 4.2.6.8 and 6.1.1.4'
Mn Mn 0.3368 0.7283 'International Tables Vol C Tables 4.2.6.8 and 6.1.1.4'
W W -0.8490 6.8722 'International Tables Vol C Tables 4.2.6.8 and 6.1.1.4'

loop_
_geom_angle_atom_site_label_1
_geom_angle_atom_site_label_2
_geom_angle_atom_site_label_3
_geom_angle
_geom_angle_site_symmetry_1
_geom_angle_site_symmetry_3
_geom_angle_publ_flag
O20 Si1 O20 68.3(13) . 2 ?
O20 Si1 O7 179.9(10) . 2 ?
O20 Si1 O7 111.8(9) 2 2 ?
O20 Si1 O7 111.8(9) . . ?
O20 Si1 O7 179.9(10) 2 . ?
O7 Si1 O7 68.1(13) 2 . ?
O20 Si1 O22 109.2(10) . 2 ?
O20 Si1 O22 71.0(9) 2 2 ?
O7 Si1 O22 71.0(10) 2 2 ?
O7 Si1 O22 108.9(10) . 2 ?
O20 Si1 O22 71.0(9) . . ?
O20 Si1 O22 109.2(10) 2 . ?
O7 Si1 O22 108.9(10) 2 . ?
O7 Si1 O22 71.0(10) . . ?
O22 Si1 O22 179.8(15) 2 . ?
O20 Si1 O8 109.3(10) . 2 ?
O20 Si1 O8 70.9(10) 2 2 ?
O7 Si1 O8 70.7(10) 2 2 ?
O7 Si1 O8 109.1(10) . 2 ?
O22 Si1 O8 108.4(9) 2 2 ?
O22 Si1 O8 71.6(9) . 2 ?
O20 Si1 O8 70.9(10) . . ?
O20 Si1 O8 109.3(10) 2 . ?
O7 Si1 O8 109.1(10) 2 . ?
O7 Si1 O8 70.7(10) . . ?
O22 Si1 O8 71.6(9) 2 . ?
O22 Si1 O8 108.4(9) . . ?
O8 Si1 O8 179.8(14) 2 . ?
O1 W1 O10 102.5(7) . . ?
O1 W1 O9 100.5(7) . . ?
O10 W1 O9 157.0(7) . . ?
O1 W1 O16 100.0(7) . . ?
O10 W1 O16 88.0(6) . . ?
O9 W1 O16 88.4(5) . . ?
O1 W1 O14 101.4(7) . . ?
O10 W1 O14 88.0(5) . . ?
O9 W1 O14 87.1(6) . . ?
O16 W1 O14 158.7(8) . . ?
O1 W1 O8 156.2(7) . . ?
O10 W1 O8 95.2(6) . . ?
O9 W1 O8 62.9(6) . . ?
O16 W1 O8 64.5(7) . . ?
O14 W1 O8 95.0(7) . . ?
O1 W1 O20 158.5(7) . . ?
O10 W1 O20 62.7(6) . . ?
O9 W1 O20 95.0(7) . . ?
O16 W1 O20 95.2(7) . . ?
O14 W1 O20 64.5(6) . . ?
O8 W1 O20 45.3(6) . . ?
O11 W2 O21 101.5(5) . 2 ?
O11 W2 O21 101.5(5) . . ?
O21 W2 O21 157.0(11) 2 . ?
O11 W2 O13 100.7(5) . . ?
O21 W2 O13 87.2(6) 2 . ?
O21 W2 O13 88.5(5) . . ?
O11 W2 O13 100.7(5) . 2 ?
O21 W2 O13 88.5(5) 2 2 ?
O21 W2 O13 87.2(6) . 2 ?
O13 W2 O13 158.5(11) . 2 ?
O11 W2 O7 157.7(4) . . ?
O21 W2 O7 94.5(7) 2 . ?
O21 W2 O7 63.5(7) . . ?
O13 W2 O7 64.4(7) . . ?
O13 W2 O7 95.0(7) 2 . ?
O11 W2 O7 157.7(4) . 2 ?
O21 W2 O7 63.5(7) 2 2 ?
O21 W2 O7 94.5(7) . 2 ?
O13 W2 O7 95.0(7) . 2 ?
O13 W2 O7 64.4(7) 2 2 ?
O7 W2 O7 44.5(9) . 2 ?
O5 W3 O19 101.0(7) . . ?
O5 W3 O12 101.9(7) . . ?
O19 W3 O12 88.2(6) . . ?
O5 W3 O17 100.5(7) . 2 ?
O19 W3 O17 88.2(7) . 2 ?
O12 W3 O17 157.6(7) . 2 ?
O5 W3 O16 100.2(7) . 2 ?
O19 W3 O16 158.8(8) . 2 ?
O12 W3 O16 87.0(6) . 2 ?
O17 W3 O16 88.5(6) 2 2 ?
O5 W3 O8 156.5(6) . 2 ?
O19 W3 O8 95.7(7) . 2 ?
O12 W3 O8 95.0(7) . 2 ?
O17 W3 O8 63.4(6) 2 2 ?
O16 W3 O8 64.2(7) 2 2 ?
O5 W3 O22 157.0(6) . . ?
O19 W3 O22 63.3(7) . . ?
O12 W3 O22 62.9(7) . . ?
O17 W3 O22 95.9(7) 2 . ?
O16 W3 O22 96.3(8) 2 . ?
O8 W3 O22 46.5(6) 2 . ?
O4 W4 O14 101.3(7) . . ?
O4 W4 O18 102.0(7) . . ?
O14 W4 O18 88.5(6) . . ?
O4 W4 O15 100.5(7) . . ?
O14 W4 O15 87.9(6) . . ?
O18 W4 O15 157.5(7) . . ?
O4 W4 O12 100.8(7) . . ?
O14 W4 O12 157.8(7) . . ?
O18 W4 O12 86.8(6) . . ?
O15 W4 O12 88.3(6) . . ?
O4 W4 O22 156.0(7) . . ?
O14 W4 O22 95.8(7) . . ?
O18 W4 O22 95.1(7) . . ?
O15 W4 O22 63.2(7) . . ?
O12 W4 O22 63.2(6) . . ?
O4 W4 O20 158.5(7) . . ?
O14 W4 O20 64.8(7) . . ?
O18 W4 O20 63.0(7) . . ?
O15 W4 O20 95.5(7) . . ?
O12 W4 O20 93.9(7) . . ?
O22 W4 O20 45.5(7) . . ?
O3 W5 O9 99.9(7) . . ?
O3 W5 O17 99.0(7) . . ?
O9 W5 O17 87.9(6) . . ?
O3 W5 O23 102.8(7) . . ?
O9 W5 O23 87.9(6) . . ?
O17 W5 O23 158.2(7) . . ?
O3 W5 O21 102.4(7) . . ?
O9 W5 O21 157.6(7) . . ?
O17 W5 O21 87.6(6) . . ?
O23 W5 O21 88.1(5) . . ?
O3 W5 O8 155.0(6) . . ?
O9 W5 O8 63.5(6) . . ?
O17 W5 O8 63.7(6) . . ?
O23 W5 O8 95.5(7) . . ?
O21 W5 O8 95.1(7) . . ?
O3 W5 O7 158.9(7) . . ?
O9 W5 O7 96.3(7) . . ?
O17 W5 O7 95.0(7) . . ?
O23 W5 O7 64.2(6) . . ?
O21 W5 O7 62.4(7) . . ?
O8 W5 O7 46.0(6) . . ?
O2 W6 O10 101.6(5) . . ?
O2 W6 O10 101.6(5) . 2 ?
O10 W6 O10 156.8(9) . 2 ?
O2 W6 O18 101.7(5) . 2 ?
O10 W6 O18 87.3(6) . 2 ?
O10 W6 O18 88.0(6) 2 2 ?
O2 W6 O18 101.7(5) . . ?
O10 W6 O18 88.0(6) . . ?
O10 W6 O18 87.3(6) 2 . ?
O18 W6 O18 156.5(11) 2 . ?
O2 W6 O20 158.2(5) . 2 ?
O10 W6 O20 94.1(7) . 2 ?
O10 W6 O20 63.6(6) 2 2 ?
O18 W6 O20 63.6(6) 2 2 ?
O18 W6 O20 93.8(7) . 2 ?
O2 W6 O20 158.2(5) . . ?
O10 W6 O20 63.6(6) . . ?
O10 W6 O20 94.1(7) 2 . ?
O18 W6 O20 93.8(7) 2 . ?
O18 W6 O20 63.6(6) . . ?
O20 W6 O20 43.6(9) 2 . ?
O6 W7 O23 102.0(7) . . ?
O6 W7 O15 99.7(7) . . ?
O23 W7 O15 87.0(6) . . ?
O6 W7 O13 102.0(7) . . ?
O23 W7 O13 88.7(6) . . ?
O15 W7 O13 158.3(7) . . ?
O6 W7 O19 100.4(7) . . ?
O23 W7 O19 157.5(7) . . ?
O15 W7 O19 87.9(6) . . ?
O13 W7 O19 88.1(6) . . ?
O6 W7 O22 155.4(6) . . ?
O23 W7 O22 95.0(7) . . ?
O15 W7 O22 63.3(6) . . ?
O13 W7 O22 96.0(7) . . ?
O19 W7 O22 63.3(6) . . ?
O6 W7 O7 158.6(7) . . ?
O23 W7 O7 64.0(6) . . ?
O15 W7 O7 95.7(7) . . ?
O13 W7 O7 63.4(6) . . ?
O19 W7 O7 94.8(7) . . ?
O22 W7 O7 45.9(6) . . ?
N7 Mn1 N10 162.4(6) . . ?
N7 Mn1 N1 87.6(6) . . ?
N10 Mn1 N1 108.0(6) . . ?
N7 Mn1 N12 95.5(6) . . ?
N10 Mn1 N12 74.4(6) . . ?
N1 Mn1 N12 99.1(7) . . ?
N7 Mn1 N13 102.5(7) . . ?
N10 Mn1 N13 90.4(7) . . ?
N1 Mn1 N13 72.1(8) . . ?
N12 Mn1 N13 159.5(6) . . ?
N7 Mn1 N5 72.6(6) . . ?
N10 Mn1 N5 94.8(6) . . ?
N1 Mn1 N5 153.0(6) . . ?
N12 Mn1 N5 100.9(5) . . ?
N13 Mn1 N5 94.0(7) . . ?
Si1 O7 O7 56.0(7) . 2 ?
Si1 O7 W2 123.7(10) . . ?
O7 O7 W2 67.7(4) 2 . ?
Si1 O7 W5 121.3(10) . . ?
O7 O7 W5 131.8(15) 2 . ?
W2 O7 W5 95.1(7) . . ?
Si1 O7 W7 121.0(10) . . ?
O7 O7 W7 130.8(15) 2 . ?
W2 O7 W7 94.6(7) . . ?
W5 O7 W7 93.8(6) . . ?
Si1 O8 W5 122.0(10) . . ?
Si1 O8 W1 121.8(9) . . ?
W5 O8 W1 95.5(6) . . ?
Si1 O8 W3 121.0(9) . 2 ?
W5 O8 W3 95.0(6) . 2 ?
W1 O8 W3 94.6(6) . 2 ?
W5 O9 W1 137.7(8) . . ?
W1 O10 W6 139.3(8) . . ?
W3 O12 W4 138.6(9) . . ?
W2 O13 W7 137.2(9) . . ?
W4 O14 W1 137.2(9) . . ?
W7 O15 W4 137.7(8) . . ?
W1 O16 W3 136.4(10) . 2 ?
W3 O17 W5 137.7(9) 2 . ?
W4 O18 W6 138.6(9) . . ?
W3 O19 W7 138.5(9) . . ?
Si1 O20 O20 55.9(7) . 2 ?
Si1 O20 W6 124.0(10) . . ?
O20 O20 W6 68.2(5) 2 . ?
Si1 O20 W4 121.6(10) . . ?
O20 O20 W4 131.3(16) 2 . ?
W6 O20 W4 94.2(7) . . ?
Si1 O20 W1 122.0(10) . . ?
O20 O20 W1 131.4(15) 2 . ?
W6 O20 W1 93.9(7) . . ?
W4 O20 W1 93.2(7) . . ?
W2 O21 W5 138.6(9) . . ?
Si1 O22 W7 122.1(10) . . ?
Si1 O22 W4 121.9(11) . . ?
W7 O22 W4 95.4(7) . . ?
Si1 O22 W3 120.9(10) . . ?
W7 O22 W3 94.6(7) . . ?
W4 O22 W3 95.0(6) . . ?
W7 O23 W5 137.7(8) . . ?
N12 C1 C17 121.1(19) . . ?
N15 C3 C13 122(2) . . ?
N5 C5 C9 118(2) . . ?
N5 C7 C16 119.1(18) . . ?
N5 C7 C15 113.8(16) . . ?
C16 C7 C15 127.1(18) . . ?
N9 C9 C5 124(2) . . ?
C11 N2 N3 110.8(17) . . ?
N12 C13 C3 122.8(19) . . ?
N12 C13 C14 114.7(17) . . ?
C3 C13 C14 122.5(19) . . ?
N10 C14 N3 116.7(17) . . ?
N10 C14 C13 120.8(18) . . ?
N3 C14 C13 122.5(19) . . ?
N14 C15 N7 113.5(19) . . ?
N14 C15 C7 124.3(19) . . ?
N7 C15 C7 121.7(16) . . ?
N9 C16 C7 123.3(18) . . ?
N15 C17 C1 121.2(19) . . ?
C18 N11 N14 112.7(17) . . ?
N10 C11 N2 109.7(18) . . ?
C14 N3 N2 98.9(18) . . ?
C5 N5 C7 118.8(17) . . ?
C5 N5 Mn1 124.5(13) . . ?
C7 N5 Mn1 116.4(13) . . ?
C15 N7 C18 104.6(16) . . ?
C15 N7 Mn1 115.5(13) . . ?
C18 N7 Mn1 139.9(14) . . ?
C9 N9 C16 116.5(19) . . ?
C14 N10 C11 103.8(17) . . ?
C14 N10 Mn1 113.4(13) . . ?
C11 N10 Mn1 142.8(16) . . ?
C15 N14 N11 101.4(16) . . ?
C13 N12 C1 115.9(18) . . ?
C13 N12 Mn1 116.6(13) . . ?
C1 N12 Mn1 127.4(14) . . ?
N11 C18 N7 107.7(19) . . ?
C3 N15 C17 117(2) . . ?
C6 N13 C4 120.0 . . ?
C6 N13 Mn1 125.5(14) . . ?
C4 N13 Mn1 114.0(14) . . ?
C12 C6 N13 120.0 . . ?
C6 C12 N8 120.0 . . ?
C2 N8 C12 120.0 . . ?
C4 C2 N8 120.0 . . ?
C8 C4 C2 117(2) . . ?
C8 C4 N13 121(2) . . ?
C2 C4 N13 120.0 . . ?
C10 N1 C8 108.0 . . ?
C10 N1 Mn1 134.8(12) . . ?
C8 N1 Mn1 113.8(13) . . ?
C4 C8 N6 130(2) . . ?
C4 C8 N1 119(2) . . ?
N6 C8 N1 108.0 . . ?
N4 N6 C8 108.0 . . ?
N6 N4 C10 108.0 . . ?
N1 C10 N4 108.0 . . ?

loop_
_geom_bond_atom_site_label_1
_geom_bond_atom_site_label_2
_geom_bond_distance
_geom_bond_site_symmetry_2
_geom_bond_publ_flag
Si1 O20 1.59(2) . ?
Si1 O20 1.59(2) 2 ?
Si1 O7 1.612(19) 2 ?
Si1 O7 1.612(19) . ?
Si1 O22 1.623(18) 2 ?
Si1 O22 1.623(18) . ?
Si1 O8 1.627(17) 2 ?
Si1 O8 1.628(17) . ?
W1 O1 1.680(12) . ?
W1 O10 1.885(13) . ?
W1 O9 1.903(14) . ?
W1 O16 1.898(12) . ?
W1 O14 1.906(13) . ?
W1 O8 2.402(18) . ?
W1 O20 2.43(2) . ?
W2 O11 1.693(15) . ?
W2 O21 1.867(14) 2 ?
W2 O21 1.867(14) . ?
W2 O13 1.890(11) . ?
W2 O13 1.890(11) 2 ?
W2 O7 2.382(19) . ?
W2 O7 2.382(19) 2 ?
W3 O5 1.668(11) . ?
W3 O19 1.868(15) . ?
W3 O12 1.884(14) . ?
W3 O17 1.882(14) 2 ?
W3 O16 1.909(13) 2 ?
W3 O8 2.406(17) 2 ?
W3 O22 2.411(18) . ?
W4 O4 1.662(11) . ?
W4 O14 1.888(14) . ?
W4 O18 1.891(13) . ?
W4 O15 1.898(15) . ?
W4 O12 1.899(14) . ?
W4 O22 2.390(19) . ?
W4 O20 2.428(18) . ?
W5 O3 1.669(12) . ?
W5 O9 1.893(13) . ?
W5 O17 1.904(14) . ?
W5 O23 1.891(13) . ?
W5 O21 1.913(14) . ?
W5 O8 2.382(18) . ?
W5 O7 2.409(19) . ?
W6 O2 1.694(18) . ?
W6 O10 1.880(14) . ?
W6 O10 1.880(14) 2 ?
W6 O18 1.890(13) 2 ?
W6 O18 1.890(13) . ?
W6 O20 2.398(19) 2 ?
W6 O20 2.398(19) . ?
W7 O6 1.656(11) . ?
W7 O23 1.888(13) . ?
W7 O15 1.893(15) . ?
W7 O13 1.901(14) . ?
W7 O19 1.907(15) . ?
W7 O22 2.39(2) . ?
W7 O7 2.420(18) . ?
Mn1 N7 2.229(17) . ?
Mn1 N10 2.242(16) . ?
Mn1 N1 2.251(17) . ?
Mn1 N12 2.260(16) . ?
Mn1 N13 2.278(16) . ?
Mn1 N5 2.329(16) . ?
O7 O7 1.80(4) 2 ?
O8 W3 2.406(17) 2 ?
O16 W3 1.909(13) 2 ?
O17 W3 1.882(14) 2 ?
O20 O20 1.78(4) 2 ?
C1 N12 1.33(2) . ?
C1 C17 1.42(3) . ?
C3 N15 1.31(3) . ?
C3 C13 1.39(3) . ?
C5 N5 1.31(2) . ?
C5 C9 1.42(3) . ?
C7 N5 1.35(2) . ?
C7 C16 1.37(2) . ?
C7 C15 1.44(3) . ?
C9 N9 1.27(2) . ?
N2 C11 1.33(3) . ?
N2 N3 1.39(2) . ?
C13 N12 1.31(2) . ?
C13 C14 1.50(2) . ?
C14 N10 1.33(2) . ?
C14 N3 1.34(2) . ?
C15 N14 1.34(2) . ?
C15 N7 1.36(2) . ?
C16 N9 1.31(2) . ?
C17 N15 1.31(3) . ?
N11 C18 1.33(2) . ?
N11 N14 1.36(2) . ?
C11 N10 1.31(2) . ?
N7 C18 1.35(3) . ?
N13 C6 1.3900 . ?
N13 C4 1.3900 . ?
C6 C12 1.3900 . ?
C12 N8 1.3900 . ?
N8 C2 1.3900 . ?
C2 C4 1.3900 . ?
C4 C8 1.25(2) . ?
N1 C10 1.454(13) . ?
N1 C8 1.454(13) . ?
C8 N6 1.454(13) . ?
N6 N4 1.454(13) . ?
N4 C10 1.454(13) . ?
